data_7715777
loop_
_publ_author_name
'Beckmann, J. Louis'
'Neumann, Beate'
'Stammler, Hans-Georg'
'Lamm, Jan-Hendrik'
'Mitzel, Norbert W.'

_publ_section_title
;
 Bidentate boron Lewis acids: synthesis by tin boron exchange reaction and
 host-guest complex formation.
;
_journal_issue 18
_journal_name_full 'Dalton transactions (Cambridge, England : 2003)'
_journal_page_first 7958
_journal_page_last 7964
_journal_paper_doi 10.1039/d4dt00782d
_journal_volume 53
_journal_year 2024
_chemical_formula_moiety 'C46 H12 B2 F20 N2'
_chemical_formula_sum 'C46 H12 B2 F20 N2'
_chemical_formula_weight 994.20
_space_group_crystal_system monoclinic
_space_group_IT_number 14
_space_group_name_Hall '-P 2ybc'
_space_group_name_H-M_alt 'P 1 21/c 1'
_atom_sites_solution_hydrogens geom
_atom_sites_solution_primary dual
_audit_creation_date 2024-01-31
_audit_creation_method
;
Olex2 1.5-alpha
(compiled 2023.11.24 svn.r209d9fb2 for OlexSys, GUI svn.r6869)
;
_audit_update_record
;
2024-03-04 deposited with the CCDC.	2024-04-17 downloaded from the CCDC.
;
_cell_angle_alpha 90
_cell_angle_beta 92.696(2)
_cell_angle_gamma 90
_cell_formula_units_Z 4
_cell_length_a 9.0213(2)
_cell_length_b 15.6580(3)
_cell_length_c 26.8420(4)
_cell_measurement_reflns_used 16945
_cell_measurement_temperature 100.0(1)
_cell_measurement_theta_max 75.8320
_cell_measurement_theta_min 3.1780
_cell_volume 3787.38(12)
_computing_cell_refinement 'CrysAlisPro 1.171.43.95a (Rigaku OD, 2023)'
_computing_data_collection 'CrysAlisPro system (CCD 43.95a 64-bit (release 03-11-2023))'
_computing_data_reduction 'CrysAlisPro 1.171.43.95a (Rigaku OD, 2023)'
_computing_molecular_graphics 'Olex2 1.5-alpha (Dolomanov et al., 2009)'
_computing_publication_material 'Olex2 1.5-alpha (Dolomanov et al., 2009)'
_computing_structure_refinement 'SHELXL 2018/3 (Sheldrick, 2015)'
_computing_structure_solution 'SHELXT 2018/2 (Sheldrick, 2018)'
_diffrn_ambient_environment N~2~
_diffrn_ambient_temperature 100.0(1)
_diffrn_detector 'CCD plate'
_diffrn_detector_area_resol_mean 5.3114
_diffrn_detector_type Atlas
_diffrn_measured_fraction_theta_full 0.987
_diffrn_measured_fraction_theta_max 0.970
_diffrn_measurement_details
;
List of Runs (angles in degrees, time in seconds):

  # Type    Start    End  Width  t~exp~   \w     \q     \k     \f   Frames
#--------------------------------------------------------------------------
  1  \w   -112.00 -18.00   1.00   12.00    --  -41.83 -57.00   0.00   94
  2  \w    -91.00 -15.00   1.00   12.00    --  -41.83 -57.00 150.00   76
  3  \w    -87.00  -6.00   1.00   12.00    --  -41.83 125.00  90.00   81
  4  \w    -85.00 -16.00   1.00   12.00    --  -41.83 125.00-120.00   69
  5  \w    -80.00 -10.00   1.00   12.00    --  -41.83 -19.00-180.00   70
  6  \w    -93.00 -10.00   1.00   12.00    --  -41.83 -19.00  60.00   83
  7  \w    -66.00  23.00   1.00   12.00    --  -41.83  57.00  60.00   89
  8  \w   -108.00 -16.00   1.00   12.00    --  -41.83 -57.00 -60.00   92
  9  \w   -102.00 -15.00   1.00   12.00    --  -41.83 -57.00  60.00   87
 10  \w     11.00  42.00   1.00   12.00    --   41.83  79.00-168.06   31
 11  \w      9.00  34.00   1.00   12.00    --   41.83  82.00 137.34   25
 12  \w     10.00  35.00   1.00   12.00    --   41.83  79.00  45.18   25
 13  \w     -9.00  42.00   1.00   12.00    --   41.83 -77.00-150.00   51
 14  \w      9.00  38.00   1.00   12.00    --   41.83  82.00 -33.36   29
 15  \w     12.00  42.00   1.00   12.00    --   41.83  76.00 -83.99   30
 16  \w     52.00  83.00   1.00   48.00    --  111.00 -45.00  30.00   31
 17  \w    125.00 176.00   1.00   48.00    --  111.00  61.00  60.00   51
 18  \w     83.00 111.00   1.00   48.00    --  111.00  61.00  30.00   28
 19  \w    133.00 175.00   1.00   48.00    --  111.00  61.00 150.00   42
 20  \w     83.00 110.00   1.00   48.00    --  111.00  61.00 -30.00   27
 21  \w     83.00 113.00   1.00   48.00    --  111.00  61.00 150.00   30
 22  \w     88.00 147.00   1.00   48.00    --  111.00  45.00  90.00   59
 23  \w    126.00 151.00   1.00   48.00    --  111.00  45.00 -60.00   25
 24  \w     83.00 131.00   1.00   48.00    --  111.00  61.00-150.00   48
 25  \w    139.00 174.00   1.00   48.00    --  111.00  61.00-150.00   35
 26  \w     83.00 110.00   1.00   48.00    --  111.00  61.00  60.00   27
 27  \w     39.00 101.00   1.00   48.00    --  111.00 -94.00-150.00   62
 28  \w     83.00 178.00   1.00   48.00    --  111.00  61.00 -60.00   95
 29  \w     83.00 110.00   1.00   48.00    --  111.00  61.00-180.00   27
 30  \w    127.00 176.00   1.00   48.00    --  111.00  61.00-180.00   49
 31  \w    127.00 178.00   1.00   48.00    --  111.00  61.00-120.00   51
 32  \w    124.00 175.00   1.00   48.00    --  111.00  45.00  30.00   51
 33  \w     83.00 109.00   1.00   48.00    --  111.00  61.00-120.00   26
 34  \w    137.00 177.00   1.00   48.00    --  111.00  61.00 120.00   40
 35  \w     83.00 111.00   1.00   48.00    --  111.00  61.00 120.00   28
 36  \w     84.00 109.00   1.00   48.00    --  111.00-111.00-150.00   25
 37  \w     43.00  77.00   1.00   48.00    --  111.00 -94.00  60.00   34
 38  \w     87.00 166.00   1.00   48.00    --  111.00  45.00-150.00   79
 39  \w     87.00 113.00   1.00   48.00    --  111.00  45.00   0.00   26
 40  \w    117.00 158.00   1.00   48.00    --  111.00  45.00   0.00   41
 41  \w     87.00 152.00   1.00   48.00    --  111.00  45.00 120.00   65
 42  \w     87.00 118.00   1.00   48.00    --  111.00  45.00  30.00   31
 43  \w     42.00 109.00   1.00   48.00    --  111.00-111.00  60.00   67
 44  \w     87.00 119.00   1.00   48.00    --  111.00  45.00 -30.00   32
;
_diffrn_measurement_device 'four-circle diffractometer'
_diffrn_measurement_device_type 'SuperNova, Dual, Cu at home/near, Atlas'
_diffrn_measurement_method '\w scans'
_diffrn_orient_matrix_type 'CrysAlisPro convention (1999,Acta A55,543-557)'
_diffrn_orient_matrix_UB_11 -0.0020615000
_diffrn_orient_matrix_UB_12 0.0436147000
_diffrn_orient_matrix_UB_13 0.0514192000
_diffrn_orient_matrix_UB_21 -0.0783390000
_diffrn_orient_matrix_UB_22 -0.0785685000
_diffrn_orient_matrix_UB_23 0.0211085000
_diffrn_orient_matrix_UB_31 0.1519006000
_diffrn_orient_matrix_UB_32 -0.0400065000
_diffrn_orient_matrix_UB_33 0.0146574000
_diffrn_radiation_monochromator mirror
_diffrn_radiation_probe x-ray
_diffrn_radiation_type 'Cu K\a'
_diffrn_radiation_wavelength 1.54184
_diffrn_reflns_av_R_equivalents 0.0543
_diffrn_reflns_av_unetI/netI 0.0340
_diffrn_reflns_Laue_measured_fraction_full 0.987
_diffrn_reflns_Laue_measured_fraction_max 0.970
_diffrn_reflns_limit_h_max 11
_diffrn_reflns_limit_h_min -10
_diffrn_reflns_limit_k_max 19
_diffrn_reflns_limit_k_min -19
_diffrn_reflns_limit_l_max 33
_diffrn_reflns_limit_l_min -33
_diffrn_reflns_number 46095
_diffrn_reflns_point_group_measured_fraction_full 0.987
_diffrn_reflns_point_group_measured_fraction_max 0.970
_diffrn_reflns_theta_full 67.684
_diffrn_reflns_theta_max 75.831
_diffrn_reflns_theta_min 3.269
_diffrn_source 'micro-focus sealed X-ray tube'
_diffrn_source_type 'SuperNova (Cu) X-ray Source'
_exptl_absorpt_coefficient_mu 1.535
_exptl_absorpt_correction_T_max 1.000
_exptl_absorpt_correction_T_min 0.897
_exptl_absorpt_correction_type gaussian
_exptl_absorpt_process_details
;
CrysAlisPro 1.171.43.95a (Rigaku Oxford Diffraction, 2023)
Numerical absorption correction based on gaussian integration over
a multifaceted crystal model
Empirical absorption correction using spherical harmonics,
implemented in SCALE3 ABSPACK scaling algorithm.
;
_exptl_crystal_colour 'clear red'
_exptl_crystal_colour_lustre clear
_exptl_crystal_colour_primary red
_exptl_crystal_density_diffrn 1.744
_exptl_crystal_description irregular
_exptl_crystal_F_000 1968
_exptl_crystal_size_max 0.19
_exptl_crystal_size_mid 0.12
_exptl_crystal_size_min 0.1
_refine_diff_density_max 0.299
_refine_diff_density_min -0.267
_refine_diff_density_rms 0.050
_refine_ls_extinction_method none
_refine_ls_goodness_of_fit_ref 1.027
_refine_ls_hydrogen_treatment constr
_refine_ls_matrix_type full
_refine_ls_number_parameters 631
_refine_ls_number_reflns 7640
_refine_ls_number_restraints 0
_refine_ls_restrained_S_all 1.027
_refine_ls_R_factor_all 0.0496
_refine_ls_R_factor_gt 0.0390
_refine_ls_shift/su_max 0.000
_refine_ls_shift/su_mean 0.000
_refine_ls_structure_factor_coef Fsqd
_refine_ls_weighting_details 'w=1/[\s^2^(Fo^2^)+(0.0483P)^2^+1.3339P] where P=(Fo^2^+2Fc^2^)/3'
_refine_ls_weighting_scheme calc
_refine_ls_wR_factor_gt 0.0956
_refine_ls_wR_factor_ref 0.1022
_reflns_Friedel_coverage 0.000
_reflns_number_gt 6294
_reflns_number_total 7640
_reflns_threshold_expression 'I > 2\s(I)'
_cod_data_source_file d4dt00782d2.cif
_cod_data_source_block 3dxPym
_cod_depositor_comments 'Adding full bibliography for 7715770--7715781.cif.'
_cod_database_code 7715777
_shelx_shelxl_version_number 2018/3
_chemical_oxdiff_formula 'C46 H12 B2 F20 N2'
_shelx_space_group_comment
;
The symmetry employed for this shelxl refinement is uniquely defined
by the following loop, which should always be used as a source of
symmetry information in preference to the above space-group names.
They are only intended as comments.
;
_shelx_estimated_absorpt_t_max 0.862
_shelx_estimated_absorpt_t_min 0.759
_olex2_refinement_description
;
1. Fixed Uiso
 At 1.2 times of:
  All C(H) groups
2.a Aromatic/amide H refined with riding coordinates:
 C3(H3), C6(H6), C7(H7), C8(H8), C10(H10), C12(H12), C13(H13), C14(H14),
 C43(H43), C44(H44), C45(H45), C46(H46)
;
_olex2_date_sample_data_collection 2024-01-30
_olex2_submission_special_instructions 'No special instructions were received'
_oxdiff_exptl_absorpt_empirical_details
;
Empirical correction (ABSPACK) includes:
- Absorption correction using spherical harmonics
- Frame scaling
;
_oxdiff_exptl_absorpt_empirical_full_max 1.568
_oxdiff_exptl_absorpt_empirical_full_min 0.702

loop_
_space_group_symop_operation_xyz
'x, y, z'
'-x, y+1/2, -z+1/2'
'-x, -y, -z'
'x, -y-1/2, z-1/2'

loop_
_atom_site_label
_atom_site_type_symbol
_atom_site_fract_x
_atom_site_fract_y
_atom_site_fract_z
_atom_site_U_iso_or_equiv
_atom_site_adp_type
_atom_site_occupancy
_atom_site_site_symmetry_order
_atom_site_calc_flag
_atom_site_refinement_flags_posn
_atom_site_refinement_flags_adp
_atom_site_refinement_flags_occupancy
_atom_site_disorder_assembly
_atom_site_disorder_group
F1 F 0.65019(13) 0.85015(7) 0.35482(4) 0.0322(3) Uani 1 1 d . . . . .
F2 F 0.85096(14) 0.95453(8) 0.39924(5) 0.0395(3) Uani 1 1 d . . . . .
F3 F 0.83428(15) 0.99407(8) 0.49753(5) 0.0432(3) Uani 1 1 d . . . . .
F4 F 0.61733(15) 0.92257(9) 0.55125(4) 0.0422(3) Uani 1 1 d . . . . .
F5 F 0.42818(15) 0.81341(8) 0.51008(4) 0.0394(3) Uani 1 1 d . . . . .
F6 F 0.41216(13) 0.73983(7) 0.28540(4) 0.0284(2) Uani 1 1 d . . . . .
F7 F 0.29957(14) 0.84200(8) 0.21403(4) 0.0348(3) Uani 1 1 d . . . . .
F8 F 0.16167(14) 0.99000(8) 0.23695(4) 0.0394(3) Uani 1 1 d . . . . .
F9 F 0.13435(16) 1.03376(8) 0.33441(5) 0.0411(3) Uani 1 1 d . . . . .
F10 F 0.24503(14) 0.93262(7) 0.40691(4) 0.0338(3) Uani 1 1 d . . . . .
F11 F 0.44166(12) 0.48183(7) 0.22179(4) 0.0283(2) Uani 1 1 d . . . . .
F12 F 0.40261(14) 0.55951(7) 0.13414(4) 0.0319(3) Uani 1 1 d . . . . .
F13 F 0.18772(15) 0.68069(8) 0.12018(4) 0.0373(3) Uani 1 1 d . . . . .
F14 F 0.01307(15) 0.72183(8) 0.19626(5) 0.0423(3) Uani 1 1 d . . . . .
F15 F 0.04612(14) 0.64150(7) 0.28428(4) 0.0360(3) Uani 1 1 d . . . . .
F16 F 0.44272(13) 0.39228(7) 0.37681(4) 0.0292(2) Uani 1 1 d . . . . .
F17 F 0.49355(14) 0.22588(7) 0.36723(5) 0.0373(3) Uani 1 1 d . . . . .
F18 F 0.38085(14) 0.13910(7) 0.28497(5) 0.0375(3) Uani 1 1 d . . . . .
F19 F 0.21561(14) 0.22439(7) 0.21420(4) 0.0339(3) Uani 1 1 d . . . . .
F20 F 0.15306(13) 0.38899(7) 0.22512(4) 0.0297(2) Uani 1 1 d . . . . .
N1 N 0.45851(17) 0.68234(9) 0.37942(5) 0.0221(3) Uani 1 1 d . . . . .
N2 N 0.39577(17) 0.55453(9) 0.33711(5) 0.0220(3) Uani 1 1 d . . . . .
C1 C 0.0264(2) 0.73884(11) 0.48679(6) 0.0240(4) Uani 1 1 d . . . . .
C2 C -0.0630(2) 0.66289(11) 0.48190(6) 0.0234(4) Uani 1 1 d . . . . .
C3 C -0.0341(2) 0.60109(11) 0.44640(6) 0.0233(4) Uani 1 1 d . . . . .
H3 H 0.042414 0.610870 0.423925 0.028 Uiso 1 1 calc R U . . .
C4 C -0.1143(2) 0.52548(11) 0.44305(6) 0.0225(3) Uani 1 1 d . . . . .
C5 C -0.0830(2) 0.46132(11) 0.40634(6) 0.0232(4) Uani 1 1 d . . . . .
C6 C -0.1607(2) 0.38619(12) 0.40505(7) 0.0261(4) Uani 1 1 d . . . . .
H6 H -0.139796 0.344115 0.380864 0.031 Uiso 1 1 calc R U . . .
C7 C -0.2722(2) 0.37057(12) 0.43956(7) 0.0277(4) Uani 1 1 d . . . . .
H7 H -0.323824 0.317658 0.438559 0.033 Uiso 1 1 calc R U . . .
C8 C -0.3063(2) 0.43035(12) 0.47408(7) 0.0278(4) Uani 1 1 d . . . . .
H8 H -0.382095 0.418848 0.496536 0.033 Uiso 1 1 calc R U . . .
C9 C -0.2296(2) 0.51000(12) 0.47694(6) 0.0249(4) Uani 1 1 d . . . . .
C10 C -0.2607(2) 0.57320(12) 0.51195(6) 0.0268(4) Uani 1 1 d . . . . .
H10 H -0.338598 0.564068 0.533968 0.032 Uiso 1 1 calc R U . . .
C11 C -0.1799(2) 0.64937(12) 0.51523(6) 0.0252(4) Uani 1 1 d . . . . .
C12 C -0.2069(2) 0.71387(13) 0.55150(7) 0.0306(4) Uani 1 1 d . . . . .
H12 H -0.285856 0.706791 0.573323 0.037 Uiso 1 1 calc R U . . .
C13 C -0.1209(2) 0.78511(13) 0.55513(7) 0.0312(4) Uani 1 1 d . . . . .
H13 H -0.139957 0.826755 0.579764 0.037 Uiso 1 1 calc R U . . .
C14 C -0.0031(2) 0.79827(12) 0.52269(7) 0.0276(4) Uani 1 1 d . . . . .
H14 H 0.055691 0.848485 0.525815 0.033 Uiso 1 1 calc R U . . .
C15 C 0.1492(2) 0.74861(11) 0.45534(6) 0.0250(4) Uani 1 1 d . . . . .
C16 C 0.2576(2) 0.75404(11) 0.43101(6) 0.0241(4) Uani 1 1 d . . . . .
C17 C 0.5259(2) 0.82745(11) 0.42936(6) 0.0243(4) Uani 1 1 d . . . . .
C18 C 0.6394(2) 0.86607(12) 0.40414(7) 0.0267(4) Uani 1 1 d . . . . .
C19 C 0.7438(2) 0.92076(12) 0.42585(7) 0.0297(4) Uani 1 1 d . . . . .
C20 C 0.7353(2) 0.94086(12) 0.47555(8) 0.0321(4) Uani 1 1 d . . . . .
C21 C 0.6255(2) 0.90468(13) 0.50262(7) 0.0313(4) Uani 1 1 d . . . . .
C22 C 0.5266(2) 0.84805(12) 0.47989(7) 0.0287(4) Uani 1 1 d . . . . .
C23 C 0.3331(2) 0.83057(11) 0.35032(6) 0.0231(4) Uani 1 1 d . . . . .
C24 C 0.3422(2) 0.81201(11) 0.30023(6) 0.0238(4) Uani 1 1 d . . . . .
C25 C 0.2841(2) 0.86338(12) 0.26225(7) 0.0275(4) Uani 1 1 d . . . . .
C26 C 0.2138(2) 0.93822(13) 0.27357(7) 0.0298(4) Uani 1 1 d . . . . .
C27 C 0.2017(2) 0.96033(12) 0.32289(7) 0.0293(4) Uani 1 1 d . . . . .
C28 C 0.2601(2) 0.90715(12) 0.35968(7) 0.0275(4) Uani 1 1 d . . . . .
C29 C 0.0306(2) 0.47872(11) 0.37187(6) 0.0231(4) Uani 1 1 d . . . . .
C30 C 0.1261(2) 0.49725(11) 0.34356(6) 0.0233(4) Uani 1 1 d . . . . .
C31 C 0.2382(2) 0.55320(11) 0.25607(6) 0.0231(4) Uani 1 1 d . . . . .
C32 C 0.3293(2) 0.53895(11) 0.21656(6) 0.0231(4) Uani 1 1 d . . . . .
C33 C 0.3138(2) 0.57915(11) 0.17099(7) 0.0262(4) Uani 1 1 d . . . . .
C34 C 0.2053(2) 0.64056(12) 0.16402(7) 0.0284(4) Uani 1 1 d . . . . .
C35 C 0.1160(2) 0.66033(12) 0.20259(8) 0.0297(4) Uani 1 1 d . . . . .
C36 C 0.1340(2) 0.61730(12) 0.24747(7) 0.0266(4) Uani 1 1 d . . . . .
C37 C 0.3032(2) 0.40025(11) 0.30011(6) 0.0226(4) Uani 1 1 d . . . . .
C38 C 0.3845(2) 0.35312(11) 0.33524(7) 0.0256(4) Uani 1 1 d . . . . .
C39 C 0.4119(2) 0.26639(11) 0.33151(7) 0.0276(4) Uani 1 1 d . . . . .
C40 C 0.3546(2) 0.22296(11) 0.29052(7) 0.0286(4) Uani 1 1 d . . . . .
C41 C 0.2706(2) 0.26642(12) 0.25453(7) 0.0274(4) Uani 1 1 d . . . . .
C42 C 0.2444(2) 0.35241(11) 0.26029(6) 0.0242(4) Uani 1 1 d . . . . .
C43 C 0.3592(2) 0.62586(11) 0.36082(6) 0.0225(3) Uani 1 1 d . . . . .
H43 H 0.256943 0.637188 0.364719 0.027 Uiso 1 1 calc R U . . .
C44 C 0.6031(2) 0.66419(11) 0.37618(6) 0.0252(4) Uani 1 1 d . . . . .
H44 H 0.675353 0.701834 0.390796 0.030 Uiso 1 1 calc R U . . .
C45 C 0.6486(2) 0.59132(11) 0.35184(6) 0.0249(4) Uani 1 1 d . . . . .
H45 H 0.750947 0.578697 0.349263 0.030 Uiso 1 1 calc R U . . .
C46 C 0.5410(2) 0.53798(11) 0.33156(6) 0.0240(4) Uani 1 1 d . . . . .
H46 H 0.568985 0.488922 0.313424 0.029 Uiso 1 1 calc R U . . .
B1 B 0.3934(2) 0.77535(12) 0.39944(7) 0.0231(4) Uani 1 1 d . . . . .
B2 B 0.2586(2) 0.49988(12) 0.30780(7) 0.0220(4) Uani 1 1 d . . . . .

loop_
_atom_site_aniso_label
_atom_site_aniso_U_11
_atom_site_aniso_U_22
_atom_site_aniso_U_33
_atom_site_aniso_U_23
_atom_site_aniso_U_13
_atom_site_aniso_U_12
F1 0.0305(7) 0.0408(6) 0.0256(5) 0.0023(4) 0.0054(4) -0.0048(5)
F2 0.0295(7) 0.0466(7) 0.0423(6) 0.0104(5) 0.0029(5) -0.0127(5)
F3 0.0388(8) 0.0419(7) 0.0482(7) -0.0073(5) -0.0051(6) -0.0161(6)
F4 0.0428(8) 0.0535(7) 0.0301(6) -0.0146(5) 0.0012(5) -0.0104(6)
F5 0.0403(8) 0.0540(7) 0.0242(5) -0.0021(5) 0.0053(5) -0.0183(6)
F6 0.0330(7) 0.0282(5) 0.0247(5) 0.0000(4) 0.0074(4) 0.0034(5)
F7 0.0377(7) 0.0443(6) 0.0225(5) 0.0038(4) 0.0027(5) -0.0013(5)
F8 0.0372(7) 0.0430(7) 0.0375(6) 0.0165(5) -0.0030(5) 0.0066(5)
F9 0.0472(8) 0.0298(6) 0.0468(7) 0.0042(5) 0.0053(6) 0.0139(5)
F10 0.0479(8) 0.0260(5) 0.0277(5) -0.0045(4) 0.0036(5) 0.0043(5)
F11 0.0276(6) 0.0262(5) 0.0318(5) 0.0023(4) 0.0083(4) 0.0068(4)
F12 0.0397(7) 0.0299(5) 0.0271(5) -0.0008(4) 0.0119(5) -0.0019(5)
F13 0.0416(8) 0.0392(6) 0.0306(5) 0.0120(5) -0.0033(5) 0.0007(5)
F14 0.0335(7) 0.0427(7) 0.0509(7) 0.0148(6) 0.0046(6) 0.0159(6)
F15 0.0342(7) 0.0355(6) 0.0395(6) 0.0038(5) 0.0131(5) 0.0129(5)
F16 0.0350(7) 0.0261(5) 0.0263(5) -0.0001(4) -0.0019(4) 0.0021(4)
F17 0.0407(8) 0.0271(5) 0.0438(6) 0.0057(5) 0.0007(5) 0.0085(5)
F18 0.0371(7) 0.0191(5) 0.0570(7) -0.0056(5) 0.0099(6) 0.0018(5)
F19 0.0330(7) 0.0304(6) 0.0390(6) -0.0128(5) 0.0074(5) -0.0080(5)
F20 0.0304(6) 0.0295(5) 0.0290(5) -0.0028(4) -0.0013(4) -0.0015(5)
N1 0.0226(8) 0.0215(7) 0.0223(6) 0.0024(5) 0.0017(6) -0.0011(6)
N2 0.0231(8) 0.0217(7) 0.0214(6) 0.0015(5) 0.0025(6) 0.0006(6)
C1 0.0229(10) 0.0262(8) 0.0227(8) 0.0012(6) 0.0003(7) 0.0012(7)
C2 0.0216(10) 0.0257(8) 0.0226(8) 0.0017(6) -0.0001(7) 0.0021(7)
C3 0.0201(10) 0.0272(8) 0.0226(8) 0.0020(6) 0.0020(7) 0.0006(7)
C4 0.0194(9) 0.0259(8) 0.0220(7) 0.0028(6) -0.0007(7) 0.0014(7)
C5 0.0206(10) 0.0255(8) 0.0234(7) 0.0036(6) -0.0012(7) 0.0016(7)
C6 0.0241(10) 0.0265(8) 0.0275(8) 0.0007(7) -0.0008(7) -0.0004(7)
C7 0.0236(10) 0.0271(9) 0.0319(9) 0.0043(7) -0.0017(7) -0.0054(7)
C8 0.0206(10) 0.0339(9) 0.0290(8) 0.0054(7) 0.0023(7) -0.0026(8)
C9 0.0201(10) 0.0303(9) 0.0242(8) 0.0039(7) 0.0006(7) 0.0001(7)
C10 0.0210(10) 0.0350(10) 0.0247(8) 0.0029(7) 0.0052(7) 0.0008(8)
C11 0.0214(10) 0.0312(9) 0.0231(8) 0.0015(7) 0.0022(7) 0.0016(7)
C12 0.0292(11) 0.0353(10) 0.0280(8) -0.0005(7) 0.0082(8) 0.0024(8)
C13 0.0339(12) 0.0326(10) 0.0274(8) -0.0054(7) 0.0043(8) 0.0048(8)
C14 0.0293(11) 0.0269(9) 0.0267(8) -0.0013(7) 0.0020(7) 0.0012(8)
C15 0.0293(11) 0.0210(8) 0.0246(8) -0.0016(6) 0.0011(7) -0.0009(7)
C16 0.0276(10) 0.0205(8) 0.0241(8) -0.0007(6) 0.0000(7) -0.0011(7)
C17 0.0248(10) 0.0226(8) 0.0253(8) 0.0017(6) 0.0005(7) -0.0015(7)
C18 0.0277(11) 0.0276(9) 0.0246(8) 0.0025(7) 0.0005(7) -0.0005(7)
C19 0.0237(10) 0.0279(9) 0.0377(10) 0.0069(7) 0.0020(8) -0.0042(7)
C20 0.0303(11) 0.0273(9) 0.0378(10) -0.0039(7) -0.0062(8) -0.0054(8)
C21 0.0327(12) 0.0326(10) 0.0284(9) -0.0042(7) -0.0014(8) -0.0018(8)
C22 0.0292(11) 0.0310(9) 0.0260(8) 0.0011(7) 0.0022(7) -0.0038(8)
C23 0.0194(10) 0.0236(8) 0.0264(8) 0.0021(6) 0.0010(7) -0.0030(7)
C24 0.0205(10) 0.0231(8) 0.0282(8) -0.0005(6) 0.0042(7) -0.0018(7)
C25 0.0241(10) 0.0349(10) 0.0235(8) 0.0023(7) 0.0023(7) -0.0049(8)
C26 0.0233(10) 0.0327(10) 0.0332(9) 0.0094(7) -0.0021(8) -0.0009(8)
C27 0.0276(11) 0.0230(9) 0.0375(10) 0.0014(7) 0.0042(8) 0.0035(7)
C28 0.0290(11) 0.0253(9) 0.0282(8) -0.0014(7) 0.0033(7) -0.0009(7)
C29 0.0239(10) 0.0203(8) 0.0250(8) -0.0015(6) -0.0010(7) 0.0008(7)
C30 0.0254(10) 0.0205(8) 0.0239(8) -0.0019(6) 0.0001(7) -0.0010(7)
C31 0.0218(10) 0.0216(8) 0.0257(8) -0.0019(6) 0.0005(7) -0.0026(7)
C32 0.0218(10) 0.0201(8) 0.0275(8) -0.0017(6) 0.0011(7) 0.0023(7)
C33 0.0286(11) 0.0249(8) 0.0255(8) -0.0029(6) 0.0045(7) -0.0031(7)
C34 0.0287(11) 0.0278(9) 0.0283(9) 0.0048(7) -0.0019(8) -0.0033(8)
C35 0.0221(10) 0.0257(9) 0.0408(10) 0.0042(7) -0.0031(8) 0.0046(7)
C36 0.0233(10) 0.0267(9) 0.0302(9) -0.0018(7) 0.0043(7) 0.0010(7)
C37 0.0203(9) 0.0212(8) 0.0270(8) -0.0009(6) 0.0069(7) -0.0008(7)
C38 0.0266(10) 0.0246(8) 0.0260(8) -0.0022(6) 0.0053(7) -0.0004(7)
C39 0.0248(10) 0.0234(8) 0.0351(9) 0.0035(7) 0.0080(8) 0.0043(7)
C40 0.0254(10) 0.0191(8) 0.0425(10) -0.0035(7) 0.0143(8) 0.0007(7)
C41 0.0246(10) 0.0263(9) 0.0322(9) -0.0081(7) 0.0101(8) -0.0062(7)
C42 0.0220(10) 0.0261(9) 0.0248(8) -0.0008(6) 0.0044(7) -0.0010(7)
C43 0.0231(10) 0.0219(8) 0.0228(7) 0.0012(6) 0.0024(7) -0.0006(7)
C44 0.0231(10) 0.0267(9) 0.0257(8) 0.0036(6) -0.0009(7) -0.0027(7)
C45 0.0221(10) 0.0260(8) 0.0265(8) 0.0038(6) 0.0008(7) 0.0027(7)
C46 0.0243(10) 0.0234(8) 0.0245(8) 0.0022(6) 0.0033(7) 0.0032(7)
B1 0.0276(12) 0.0198(9) 0.0221(8) -0.0006(7) 0.0014(8) -0.0006(8)
B2 0.0222(11) 0.0200(8) 0.0239(8) -0.0019(7) 0.0017(8) 0.0002(7)

loop_
_atom_type_symbol
_atom_type_description
_atom_type_scat_dispersion_real
_atom_type_scat_dispersion_imag
_atom_type_scat_source
C C 0.0181 0.0091 'International Tables Vol C Tables 4.2.6.8 and 6.1.1.4'
H H 0.0000 0.0000 'International Tables Vol C Tables 4.2.6.8 and 6.1.1.4'
B B 0.0090 0.0039 'International Tables Vol C Tables 4.2.6.8 and 6.1.1.4'
N N 0.0311 0.0180 'International Tables Vol C Tables 4.2.6.8 and 6.1.1.4'
F F 0.0727 0.0534 'International Tables Vol C Tables 4.2.6.8 and 6.1.1.4'

loop_
_exptl_crystal_face_index_h
_exptl_crystal_face_index_k
_exptl_crystal_face_index_l
_exptl_crystal_face_perp_dist
1 0 2 0.0470
-1 0 -2 0.0602
0 -1 -2 0.0788
0 1 2 0.0887
2 -1 2 0.0531
1 -1 0 0.0572
-1 1 0 0.0608
-1 2 2 0.0800
1 -2 -2 0.0765
0 0 1 0.0592
0 0 -1 0.0561
2 -1 -2 0.0537
-1 1 -2 0.0617
1 -1 2 0.0549
1 0 -2 0.0446
0 1 -2 0.0631
-1 0 1 0.0489
1 0 -1 0.0476
1 1 -2 0.0405
-1 -1 2 0.0597
1 -2 2 0.0594
0 -1 1 0.0748
1 2 -2 0.0512
-2 -1 1 0.0533
-1 -1 1 0.0594
-1 -2 0 0.0664
-2 -2 16 0.0558
2 -2 16 0.0489

loop_
_geom_angle_atom_site_label_1
_geom_angle_atom_site_label_2
_geom_angle_atom_site_label_3
_geom_angle
_geom_angle_site_symmetry_1
_geom_angle_site_symmetry_3
_geom_angle_publ_flag
C43 N1 C44 118.13(15) . . ?
C43 N1 B1 117.21(15) . . ?
C44 N1 B1 124.31(15) . . ?
C43 N2 C46 118.43(16) . . ?
C43 N2 B2 117.32(15) . . ?
C46 N2 B2 123.41(14) . . ?
C14 C1 C2 119.83(17) . . ?
C14 C1 C15 121.42(17) . . ?
C15 C1 C2 118.68(16) . . ?
C3 C2 C1 120.98(16) . . ?
C3 C2 C11 119.54(17) . . ?
C11 C2 C1 119.44(16) . . ?
C2 C3 H3 119.2 . . ?
C4 C3 C2 121.56(16) . . ?
C4 C3 H3 119.2 . . ?
C3 C4 C5 121.30(16) . . ?
C3 C4 C9 119.63(16) . . ?
C9 C4 C5 119.07(16) . . ?
C6 C5 C4 119.92(16) . . ?
C6 C5 C29 121.72(16) . . ?
C29 C5 C4 118.36(16) . . ?
C5 C6 H6 119.7 . . ?
C5 C6 C7 120.59(17) . . ?
C7 C6 H6 119.7 . . ?
C6 C7 H7 119.5 . . ?
C8 C7 C6 120.96(17) . . ?
C8 C7 H7 119.5 . . ?
C7 C8 H8 119.6 . . ?
C7 C8 C9 120.88(17) . . ?
C9 C8 H8 119.6 . . ?
C8 C9 C4 118.55(16) . . ?
C10 C9 C4 118.67(17) . . ?
C10 C9 C8 122.78(17) . . ?
C9 C10 H10 119.2 . . ?
C11 C10 C9 121.59(17) . . ?
C11 C10 H10 119.2 . . ?
C2 C11 C12 118.35(17) . . ?
C10 C11 C2 118.98(16) . . ?
C10 C11 C12 122.66(17) . . ?
C11 C12 H12 119.6 . . ?
C13 C12 C11 120.87(18) . . ?
C13 C12 H12 119.6 . . ?
C12 C13 H13 119.5 . . ?
C12 C13 C14 121.05(17) . . ?
C14 C13 H13 119.5 . . ?
C1 C14 C13 120.44(18) . . ?
C1 C14 H14 119.8 . . ?
C13 C14 H14 119.8 . . ?
C16 C15 C1 176.0(2) . . ?
C15 C16 B1 171.63(18) . . ?
C18 C17 C22 113.74(17) . . ?
C18 C17 B1 121.18(16) . . ?
C22 C17 B1 124.48(17) . . ?
F1 C18 C17 118.92(17) . . ?
F1 C18 C19 116.56(17) . . ?
C19 C18 C17 124.52(17) . . ?
F2 C19 C18 121.02(18) . . ?
F2 C19 C20 120.11(18) . . ?
C20 C19 C18 118.86(18) . . ?
F3 C20 C19 120.21(19) . . ?
F3 C20 C21 120.34(18) . . ?
C19 C20 C21 119.44(18) . . ?
F4 C21 C20 120.10(18) . . ?
F4 C21 C22 120.08(18) . . ?
C20 C21 C22 119.79(18) . . ?
F5 C22 C17 121.33(17) . . ?
F5 C22 C21 115.11(16) . . ?
C21 C22 C17 123.56(18) . . ?
C24 C23 C28 113.94(16) . . ?
C24 C23 B1 129.48(16) . . ?
C28 C23 B1 116.58(15) . . ?
F6 C24 C23 120.53(16) . . ?
F6 C24 C25 115.58(15) . . ?
C23 C24 C25 123.89(17) . . ?
F7 C25 C24 120.68(17) . . ?
F7 C25 C26 119.55(17) . . ?
C26 C25 C24 119.75(17) . . ?
F8 C26 C25 120.19(17) . . ?
F8 C26 C27 120.75(18) . . ?
C25 C26 C27 119.03(17) . . ?
F9 C27 C26 119.56(17) . . ?
F9 C27 C28 120.94(17) . . ?
C28 C27 C26 119.49(17) . . ?
F10 C28 C23 119.65(16) . . ?
F10 C28 C27 116.45(16) . . ?
C27 C28 C23 123.89(17) . . ?
C30 C29 C5 176.98(18) . . ?
C29 C30 B2 167.39(18) . . ?
C32 C31 B2 121.52(16) . . ?
C36 C31 C32 114.18(16) . . ?
C36 C31 B2 124.28(16) . . ?
F11 C32 C31 119.58(15) . . ?
F11 C32 C33 115.99(16) . . ?
C33 C32 C31 124.43(17) . . ?
F12 C33 C32 120.84(17) . . ?
F12 C33 C34 120.40(16) . . ?
C32 C33 C34 118.76(17) . . ?
F13 C34 C33 120.10(17) . . ?
F13 C34 C35 120.44(18) . . ?
C35 C34 C33 119.46(17) . . ?
F14 C35 C34 119.46(17) . . ?
F14 C35 C36 120.79(18) . . ?
C34 C35 C36 119.75(18) . . ?
F15 C36 C31 119.87(16) . . ?
F15 C36 C35 116.84(17) . . ?
C35 C36 C31 123.28(17) . . ?
C38 C37 C42 114.10(16) . . ?
C38 C37 B2 123.55(16) . . ?
C42 C37 B2 121.79(16) . . ?
F16 C38 C37 119.52(15) . . ?
F16 C38 C39 116.03(17) . . ?
C37 C38 C39 124.45(18) . . ?
F17 C39 C38 120.41(18) . . ?
F17 C39 C40 120.80(16) . . ?
C40 C39 C38 118.79(18) . . ?
F18 C40 C39 120.72(18) . . ?
F18 C40 C41 119.90(18) . . ?
C39 C40 C41 119.38(17) . . ?
F19 C41 C40 119.56(16) . . ?
F19 C41 C42 120.74(18) . . ?
C42 C41 C40 119.70(17) . . ?
F20 C42 C37 120.46(16) . . ?
F20 C42 C41 116.01(16) . . ?
C41 C42 C37 123.51(18) . . ?
N1 C43 H43 118.2 . . ?
N2 C43 N1 123.69(17) . . ?
N2 C43 H43 118.2 . . ?
N1 C44 H44 119.5 . . ?
N1 C44 C45 121.01(17) . . ?
C45 C44 H44 119.5 . . ?
C44 C45 H45 121.1 . . ?
C46 C45 C44 117.88(18) . . ?
C46 C45 H45 121.1 . . ?
N2 C46 C45 120.72(16) . . ?
N2 C46 H46 119.6 . . ?
C45 C46 H46 119.6 . . ?
C16 B1 N1 106.61(14) . . ?
C16 B1 C17 114.63(14) . . ?
C16 B1 C23 108.00(16) . . ?
C17 B1 N1 109.57(15) . . ?
C17 B1 C23 109.83(14) . . ?
C23 B1 N1 107.96(13) . . ?
C30 B2 N2 107.10(13) . . ?
C30 B2 C31 118.58(16) . . ?
C30 B2 C37 104.64(14) . . ?
C31 B2 N2 101.01(13) . . ?
C31 B2 C37 113.79(14) . . ?
C37 B2 N2 111.63(15) . . ?

loop_
_geom_bond_atom_site_label_1
_geom_bond_atom_site_label_2
_geom_bond_distance
_geom_bond_site_symmetry_2
_geom_bond_publ_flag
F1 C18 1.355(2) . ?
F2 C19 1.338(2) . ?
F3 C20 1.338(2) . ?
F4 C21 1.340(2) . ?
F5 C22 1.345(2) . ?
F6 C24 1.363(2) . ?
F7 C25 1.350(2) . ?
F8 C26 1.342(2) . ?
F9 C27 1.344(2) . ?
F10 C28 1.342(2) . ?
F11 C32 1.354(2) . ?
F12 C33 1.338(2) . ?
F13 C34 1.337(2) . ?
F14 C35 1.343(2) . ?
F15 C36 1.350(2) . ?
F16 C38 1.357(2) . ?
F17 C39 1.341(2) . ?
F18 C40 1.344(2) . ?
F19 C41 1.342(2) . ?
F20 C42 1.351(2) . ?
N1 C43 1.339(2) . ?
N1 C44 1.342(2) . ?
N1 B1 1.669(2) . ?
N2 C43 1.334(2) . ?
N2 C46 1.350(2) . ?
N2 B2 1.671(3) . ?
C1 C2 1.439(3) . ?
C1 C14 1.374(2) . ?
C1 C15 1.433(3) . ?
C2 C3 1.391(2) . ?
C2 C11 1.430(2) . ?
C3 H3 0.9500 . ?
C3 C4 1.388(3) . ?
C4 C5 1.444(2) . ?
C4 C9 1.435(2) . ?
C5 C6 1.369(3) . ?
C5 C29 1.439(2) . ?
C6 H6 0.9500 . ?
C6 C7 1.421(3) . ?
C7 H7 0.9500 . ?
C7 C8 1.362(3) . ?
C8 H8 0.9500 . ?
C8 C9 1.426(3) . ?
C9 C10 1.402(3) . ?
C10 H10 0.9500 . ?
C10 C11 1.398(3) . ?
C11 C12 1.432(3) . ?
C12 H12 0.9500 . ?
C12 C13 1.359(3) . ?
C13 H13 0.9500 . ?
C13 C14 1.420(3) . ?
C14 H14 0.9500 . ?
C15 C16 1.204(3) . ?
C16 B1 1.558(3) . ?
C17 C18 1.392(3) . ?
C17 C22 1.394(2) . ?
C17 B1 1.627(3) . ?
C18 C19 1.381(3) . ?
C19 C20 1.376(3) . ?
C20 C21 1.377(3) . ?
C21 C22 1.379(3) . ?
C23 C24 1.382(2) . ?
C23 C28 1.396(3) . ?
C23 B1 1.648(3) . ?
C24 C25 1.382(3) . ?
C25 C26 1.374(3) . ?
C26 C27 1.377(3) . ?
C27 C28 1.377(3) . ?
C29 C30 1.211(3) . ?
C30 B2 1.568(3) . ?
C31 C32 1.390(2) . ?
C31 C36 1.387(3) . ?
C31 B2 1.623(2) . ?
C32 C33 1.377(2) . ?
C33 C34 1.379(3) . ?
C34 C35 1.377(3) . ?
C35 C36 1.383(3) . ?
C37 C38 1.381(3) . ?
C37 C42 1.390(2) . ?
C37 B2 1.627(2) . ?
C38 C39 1.385(3) . ?
C39 C40 1.374(3) . ?
C40 C41 1.379(3) . ?
C41 C42 1.377(3) . ?
C43 H43 0.9500 . ?
C44 H44 0.9500 . ?
C44 C45 1.387(3) . ?
C45 H45 0.9500 . ?
C45 C46 1.374(3) . ?
C46 H46 0.9500 . ?

loop_
_geom_torsion_atom_site_label_1
_geom_torsion_atom_site_label_2
_geom_torsion_atom_site_label_3
_geom_torsion_atom_site_label_4
_geom_torsion
_geom_torsion_site_symmetry_1
_geom_torsion_site_symmetry_2
_geom_torsion_site_symmetry_3
_geom_torsion_site_symmetry_4
_geom_torsion_publ_flag
F1 C18 C19 F2 -1.2(3) . . . . ?
F1 C18 C19 C20 178.27(18) . . . . ?
F2 C19 C20 F3 -0.2(3) . . . . ?
F2 C19 C20 C21 -179.12(18) . . . . ?
F3 C20 C21 F4 -0.1(3) . . . . ?
F3 C20 C21 C22 -178.18(19) . . . . ?
F4 C21 C22 F5 -1.0(3) . . . . ?
F4 C21 C22 C17 178.64(19) . . . . ?
F6 C24 C25 F7 -0.8(3) . . . . ?
F6 C24 C25 C26 -178.91(17) . . . . ?
F7 C25 C26 F8 -0.5(3) . . . . ?
F7 C25 C26 C27 -178.50(18) . . . . ?
F8 C26 C27 F9 1.4(3) . . . . ?
F8 C26 C27 C28 -178.08(18) . . . . ?
F9 C27 C28 F10 0.3(3) . . . . ?
F9 C27 C28 C23 -179.17(18) . . . . ?
F11 C32 C33 F12 2.3(3) . . . . ?
F11 C32 C33 C34 -177.38(16) . . . . ?
F12 C33 C34 F13 0.3(3) . . . . ?
F12 C33 C34 C35 -179.43(17) . . . . ?
F13 C34 C35 F14 -1.6(3) . . . . ?
F13 C34 C35 C36 178.99(18) . . . . ?
F14 C35 C36 F15 -1.4(3) . . . . ?
F14 C35 C36 C31 179.87(18) . . . . ?
F16 C38 C39 F17 -1.0(3) . . . . ?
F16 C38 C39 C40 179.35(16) . . . . ?
F17 C39 C40 F18 -0.9(3) . . . . ?
F17 C39 C40 C41 179.79(17) . . . . ?
F18 C40 C41 F19 0.1(3) . . . . ?
F18 C40 C41 C42 -179.77(16) . . . . ?
F19 C41 C42 F20 4.4(3) . . . . ?
F19 C41 C42 C37 -177.29(16) . . . . ?
N1 C44 C45 C46 -0.6(3) . . . . ?
C1 C2 C3 C4 176.51(17) . . . . ?
C1 C2 C11 C10 -176.51(17) . . . . ?
C1 C2 C11 C12 2.0(3) . . . . ?
C2 C1 C14 C13 0.2(3) . . . . ?
C2 C3 C4 C5 -179.57(17) . . . . ?
C2 C3 C4 C9 -0.2(3) . . . . ?
C2 C11 C12 C13 -1.8(3) . . . . ?
C3 C2 C11 C10 1.3(3) . . . . ?
C3 C2 C11 C12 179.77(17) . . . . ?
C3 C4 C5 C6 177.81(17) . . . . ?
C3 C4 C5 C29 -2.1(3) . . . . ?
C3 C4 C9 C8 -177.46(17) . . . . ?
C3 C4 C9 C10 1.6(3) . . . . ?
C4 C5 C6 C7 0.0(3) . . . . ?
C4 C9 C10 C11 -1.6(3) . . . . ?
C5 C4 C9 C8 1.9(3) . . . . ?
C5 C4 C9 C10 -179.02(17) . . . . ?
C5 C6 C7 C8 1.2(3) . . . . ?
C6 C7 C8 C9 -0.8(3) . . . . ?
C7 C8 C9 C4 -0.8(3) . . . . ?
C7 C8 C9 C10 -179.80(18) . . . . ?
C8 C9 C10 C11 177.45(18) . . . . ?
C9 C4 C5 C6 -1.6(3) . . . . ?
C9 C4 C5 C29 178.53(16) . . . . ?
C9 C10 C11 C2 0.2(3) . . . . ?
C9 C10 C11 C12 -178.29(18) . . . . ?
C10 C11 C12 C13 176.64(19) . . . . ?
C11 C2 C3 C4 -1.2(3) . . . . ?
C11 C12 C13 C14 0.8(3) . . . . ?
C12 C13 C14 C1 0.0(3) . . . . ?
C14 C1 C2 C3 -178.98(17) . . . . ?
C14 C1 C2 C11 -1.2(3) . . . . ?
C15 C1 C2 C3 -1.9(3) . . . . ?
C15 C1 C2 C11 175.84(17) . . . . ?
C15 C1 C14 C13 -176.77(18) . . . . ?
C17 C18 C19 F2 179.07(18) . . . . ?
C17 C18 C19 C20 -1.5(3) . . . . ?
C18 C17 C22 F5 -177.26(17) . . . . ?
C18 C17 C22 C21 3.1(3) . . . . ?
C18 C17 B1 N1 73.5(2) . . . . ?
C18 C17 B1 C16 -166.71(17) . . . . ?
C18 C17 B1 C23 -44.9(2) . . . . ?
C18 C19 C20 F3 -179.58(18) . . . . ?
C18 C19 C20 C21 1.4(3) . . . . ?
C19 C20 C21 F4 178.91(19) . . . . ?
C19 C20 C21 C22 0.8(3) . . . . ?
C20 C21 C22 F5 177.09(18) . . . . ?
C20 C21 C22 C17 -3.2(3) . . . . ?
C22 C17 C18 F1 179.54(17) . . . . ?
C22 C17 C18 C19 -0.7(3) . . . . ?
C22 C17 B1 N1 -115.96(19) . . . . ?
C22 C17 B1 C16 3.8(3) . . . . ?
C22 C17 B1 C23 125.61(19) . . . . ?
C23 C24 C25 F7 178.77(18) . . . . ?
C23 C24 C25 C26 0.7(3) . . . . ?
C24 C23 C28 F10 -179.51(17) . . . . ?
C24 C23 C28 C27 0.0(3) . . . . ?
C24 C23 B1 N1 -5.5(3) . . . . ?
C24 C23 B1 C16 -120.4(2) . . . . ?
C24 C23 B1 C17 113.9(2) . . . . ?
C24 C25 C26 F8 177.65(17) . . . . ?
C24 C25 C26 C27 -0.4(3) . . . . ?
C25 C26 C27 F9 179.39(18) . . . . ?
C25 C26 C27 C28 -0.1(3) . . . . ?
C26 C27 C28 F10 179.78(18) . . . . ?
C26 C27 C28 C23 0.3(3) . . . . ?
C28 C23 C24 F6 179.11(16) . . . . ?
C28 C23 C24 C25 -0.5(3) . . . . ?
C28 C23 B1 N1 173.65(16) . . . . ?
C28 C23 B1 C16 58.7(2) . . . . ?
C28 C23 B1 C17 -66.9(2) . . . . ?
C29 C5 C6 C7 179.93(17) . . . . ?
C29 C30 B2 N2 -110.7(8) . . . . ?
C29 C30 B2 C31 136.1(8) . . . . ?
C29 C30 B2 C37 8.0(9) . . . . ?
C31 C32 C33 F12 -177.39(17) . . . . ?
C31 C32 C33 C34 2.9(3) . . . . ?
C32 C31 C36 F15 -175.20(16) . . . . ?
C32 C31 C36 C35 3.5(3) . . . . ?
C32 C31 B2 N2 82.44(18) . . . . ?
C32 C31 B2 C30 -161.00(16) . . . . ?
C32 C31 B2 C37 -37.3(2) . . . . ?
C32 C33 C34 F13 179.97(17) . . . . ?
C32 C33 C34 C35 0.2(3) . . . . ?
C33 C34 C35 F14 178.14(17) . . . . ?
C33 C34 C35 C36 -1.3(3) . . . . ?
C34 C35 C36 F15 178.01(17) . . . . ?
C34 C35 C36 C31 -0.7(3) . . . . ?
C36 C31 C32 F11 175.67(16) . . . . ?
C36 C31 C32 C33 -4.7(3) . . . . ?
C36 C31 B2 N2 -95.8(2) . . . . ?
C36 C31 B2 C30 20.8(3) . . . . ?
C36 C31 B2 C37 144.50(18) . . . . ?
C37 C38 C39 F17 179.26(17) . . . . ?
C37 C38 C39 C40 -0.4(3) . . . . ?
C38 C37 C42 F20 174.89(15) . . . . ?
C38 C37 C42 C41 -3.3(3) . . . . ?
C38 C37 B2 N2 38.1(2) . . . . ?
C38 C37 B2 C30 -77.4(2) . . . . ?
C38 C37 B2 C31 151.66(17) . . . . ?
C38 C39 C40 F18 178.73(17) . . . . ?
C38 C39 C40 C41 -0.5(3) . . . . ?
C39 C40 C41 F19 179.38(16) . . . . ?
C39 C40 C41 C42 -0.5(3) . . . . ?
C40 C41 C42 F20 -175.70(16) . . . . ?
C40 C41 C42 C37 2.6(3) . . . . ?
C42 C37 C38 F16 -177.52(15) . . . . ?
C42 C37 C38 C39 2.2(3) . . . . ?
C42 C37 B2 N2 -151.04(15) . . . . ?
C42 C37 B2 C30 93.46(19) . . . . ?
C42 C37 B2 C31 -37.5(2) . . . . ?
C43 N1 C44 C45 3.5(2) . . . . ?
C43 N1 B1 C16 45.36(19) . . . . ?
C43 N1 B1 C17 169.95(14) . . . . ?
C43 N1 B1 C23 -70.47(18) . . . . ?
C43 N2 C46 C45 2.9(2) . . . . ?
C43 N2 B2 C30 -43.35(19) . . . . ?
C43 N2 B2 C31 81.38(17) . . . . ?
C43 N2 B2 C37 -157.34(14) . . . . ?
C44 N1 C43 N2 -3.4(2) . . . . ?
C44 N1 B1 C16 -141.59(16) . . . . ?
C44 N1 B1 C17 -17.0(2) . . . . ?
C44 N1 B1 C23 102.58(18) . . . . ?
C44 C45 C46 N2 -2.7(2) . . . . ?
C46 N2 C43 N1 0.1(2) . . . . ?
C46 N2 B2 C30 147.34(15) . . . . ?
C46 N2 B2 C31 -87.93(18) . . . . ?
C46 N2 B2 C37 33.4(2) . . . . ?
B1 N1 C43 N2 170.12(15) . . . . ?
B1 N1 C44 C45 -169.48(15) . . . . ?
B1 C17 C18 F1 -9.0(3) . . . . ?
B1 C17 C18 C19 170.78(18) . . . . ?
B1 C17 C22 F5 11.6(3) . . . . ?
B1 C17 C22 C21 -168.07(19) . . . . ?
B1 C23 C24 F6 -1.7(3) . . . . ?
B1 C23 C24 C25 178.74(18) . . . . ?
B1 C23 C28 F10 1.2(3) . . . . ?
B1 C23 C28 C27 -179.32(18) . . . . ?
B2 N2 C43 N1 -169.71(15) . . . . ?
B2 N2 C46 C45 172.15(15) . . . . ?
B2 C31 C32 F11 -2.7(3) . . . . ?
B2 C31 C32 C33 176.98(17) . . . . ?
B2 C31 C36 F15 3.1(3) . . . . ?
B2 C31 C36 C35 -178.20(18) . . . . ?
B2 C37 C38 F16 -6.1(3) . . . . ?
B2 C37 C38 C39 173.70(18) . . . . ?
B2 C37 C42 F20 3.3(3) . . . . ?
B2 C37 C42 C41 -174.95(17) . . . . ?

loop_
_exptl_oxdiff_crystal_face_indexfrac_h
_exptl_oxdiff_crystal_face_indexfrac_k
_exptl_oxdiff_crystal_face_indexfrac_l
_exptl_oxdiff_crystal_face_x
_exptl_oxdiff_crystal_face_y
_exptl_oxdiff_crystal_face_z
0.9991 -0.0043 2.0026 0.1007 -0.0357 0.1813
-0.9991 0.0043 -2.0026 -0.1007 0.0357 -0.1813
0.0002 -0.9962 -2.0051 -0.1466 0.0359 0.0105
-0.0002 0.9962 2.0051 0.1466 -0.0359 -0.0105
1.9983 -1.0047 2.0000 0.0549 -0.0354 0.3731
0.9993 -1.0004 -0.0026 -0.0458 0.0003 0.1918
-0.9993 1.0004 0.0026 0.0458 -0.0003 -0.1918
-0.9995 1.9966 2.0077 0.1924 -0.0362 -0.2023
0.9995 -1.9966 -2.0077 -0.1924 0.0362 0.2023
-0.0004 -0.0019 0.9996 0.0513 0.0213 0.0147
0.0004 0.0019 -0.9996 -0.0513 -0.0213 -0.0147
1.9999 -0.9972 -1.9985 -0.1504 -0.1205 0.3144
-0.9985 1.0041 -1.9967 -0.0568 -0.0428 -0.2211
0.9985 -1.0041 1.9967 0.0568 0.0428 0.2211
1.0006 0.0032 -1.9959 -0.1046 -0.1208 0.1226
0.0013 1.0036 -1.9933 -0.0587 -0.1210 -0.0692
-1.0002 -0.0013 0.9963 0.0532 0.0995 -0.1373
1.0002 0.0013 -0.9963 -0.0532 -0.0995 0.1373
1.0011 1.0031 -1.9900 -0.0606 -0.1992 0.0828
-1.0011 -1.0031 1.9900 0.0606 0.1992 -0.0828
0.9980 -2.0040 1.9908 0.0129 0.1213 0.2609
-0.0009 -1.0017 0.9937 0.0074 0.0998 0.0545
1.0017 2.0029 -1.9841 -0.0167 -0.2777 0.0429
-2.0006 -1.0007 0.9870 0.0112 0.2562 -0.2494
-1.0007 -1.0012 0.9904 0.0093 0.1780 -0.0974
-1.0009 -1.9992 -0.0152 -0.0859 0.2352 -0.0723
-1.8581 -2.0066 16.3985 0.7595 0.6494 0.0384
2.1751 -1.7858 15.5512 0.7173 0.2982 0.6298
